data_4021699
loop_
_publ_author_name
'Ayumu Niida'
'Makiko Mizumoto'
'Tetsuo Narumi'
'Eriko Inokuchi'
'Shinya Oishi'
'Hiroaki Ohno'
'Akira Otaka'
'Kazuo Kitaura'
'Nobutaka Fujii'

_publ_section_title
;
 Synthesis of (Z)-Alkene and (E)-Fluoroalkene-Containing
 Diketopiperazine Mimetics Utilizing Organocopper-Mediated
 Reduction-Alkylation and Diastereoselectivity Examination Using
 DFT Calculations
;
_journal_name_full 'Journal of Organic Chemistry'
_journal_page_first 4118
_journal_page_last 4129
_journal_paper_doi 10.1021/jo060202z
_journal_volume 71
_journal_year 2006
_chemical_formula_moiety 'C20 H21 N O '
_chemical_formula_sum 'C20 H21 N O'
_chemical_formula_weight 291.39
_space_group_IT_number 19
_symmetry_cell_setting orthorhombic
_symmetry_Int_Tables_number 19
_symmetry_space_group_name_Hall 'P 2ac 2ab'
_symmetry_space_group_name_H-M 'P 21 21 21'
_audit_creation_date 'Wed Oct 23 15:46:29 2002'
_audit_creation_method 'by teXsan'
_cell_angle_alpha 90
_cell_angle_beta 90
_cell_angle_gamma 90
_cell_formula_units_Z 4
_cell_length_a 8.914(2)
_cell_length_b 12.872(2)
_cell_length_c 14.088(2)
_cell_measurement_reflns_used 15711
_cell_measurement_temperature 98.2
_cell_measurement_theta_max 30.1
_cell_measurement_theta_min 3.1
_cell_volume 1616.5(4)
_computing_cell_refinement 'PROCESS-AUTO (Rigaku, 1998)'
_computing_data_collection 'PROCESS-AUTO (Rigaku, 1998)'
_computing_data_reduction 'teXsan (MSC & Rigaku, 1999)'
_computing_molecular_graphics 'ORTEP (Johnson, 1976)'
_computing_publication_material 'teXsan (MSC & Rigaku, 1999)'
_computing_structure_refinement 'teXsan (MSC & Rigaku, 1999)'
_computing_structure_solution 'SIR97 (Altomare, 1999)'
_diffrn_detector_area_resol_mean 10.00
_diffrn_measured_fraction_theta_full 0.9899
_diffrn_measured_fraction_theta_max 0.9899
_diffrn_measurement_device_type 'Rigaku RAXIS-RAPID Imaging Plate'
_diffrn_measurement_method \w
_diffrn_radiation_type 'Mo K\a'
_diffrn_radiation_wavelength 0.7107
_diffrn_reflns_av_R_equivalents 0.037
_diffrn_reflns_limit_h_max 12
_diffrn_reflns_limit_h_min -10
_diffrn_reflns_limit_k_max 18
_diffrn_reflns_limit_k_min -17
_diffrn_reflns_limit_l_max 19
_diffrn_reflns_limit_l_min -19
_diffrn_reflns_number 18750
_diffrn_reflns_theta_full 30.03
_diffrn_reflns_theta_max 30.03
_exptl_absorpt_coefficient_mu 0.073
_exptl_absorpt_correction_T_max 0.993
_exptl_absorpt_correction_T_min 0.886
_exptl_absorpt_correction_type multi-scan
_exptl_absorpt_process_details 'ABSCOR (Higashi, 1995)'
_exptl_crystal_colour colorless
_exptl_crystal_density_diffrn 1.197
_exptl_crystal_density_method 'not measured'
_exptl_crystal_description block
_exptl_crystal_F_000 624.00
_exptl_crystal_size_max 0.400
_exptl_crystal_size_mid 0.200
_exptl_crystal_size_min 0.100
_refine_diff_density_max 0.23
_refine_diff_density_min -0.19
_refine_ls_abs_structure_details
;
Determined relative to the S cofiguration of C1 already known.
;
_refine_ls_extinction_method none
_refine_ls_goodness_of_fit_ref 0.956
_refine_ls_hydrogen_treatment noref
_refine_ls_number_parameters 199
_refine_ls_number_reflns 2648
_refine_ls_R_factor_gt 0.0355
_refine_ls_shift/su_max 0.0002
_refine_ls_structure_factor_coef Fsqd
_refine_ls_weighting_details 'w = 1/[\s^2^(Fo^2^) + (0.00200(Max(Fo^2^,0) + 2Fc^2^)/3)^2^]'
_refine_ls_weighting_scheme calc
_refine_ls_wR_factor_ref 0.0623
_reflns_number_gt 1743
_reflns_number_total 2648
_reflns_threshold_expression F^2^>2.0\s(F^2^)
_cod_data_source_file jo060202zsi20060130_095503.cif
_cod_original_sg_symbol_H-M 'P 21 21 21   '
_cod_original_formula_sum 'C20 H21 N O '
_cod_database_code 4021699

loop_
_symmetry_equiv_pos_as_xyz
x,y,z
1/2-x,-y,1/2+z
1/2+x,1/2-y,-z
-x,1/2+y,1/2-z

loop_
_atom_site_label
_atom_site_type_symbol
_atom_site_fract_x
_atom_site_fract_y
_atom_site_fract_z
_atom_site_U_iso_or_equiv
_atom_site_adp_type
_atom_site_occupancy
_atom_site_calc_flag
O1 O 0.8861(2) -0.00129(10) 0.3518(1) 0.0264(4) Uani 1.00 d
N1 N 1.0971(2) 0.0925(1) 0.3272(1) 0.0199(5) Uani 1.00 d
C1 C 1.1768(2) 0.1858(2) 0.2957(1) 0.0207(5) Uani 1.00 d
C2 C 0.9465(2) 0.0817(1) 0.3302(1) 0.0194(5) Uani 1.00 d
C3 C 0.8518(2) 0.1771(2) 0.3083(1) 0.0177(5) Uani 1.00 d
C4 C 0.9382(2) 0.2767(1) 0.3182(1) 0.0219(5) Uani 1.00 d
C5 C 1.0847(2) 0.2809(1) 0.3112(2) 0.0218(5) Uani 1.00 d
C6 C 1.1903(2) 0.0016(2) 0.3490(2) 0.0309(6) Uani 1.00 d
C7 C 0.7068(2) 0.1771(2) 0.3685(1) 0.0219(5) Uani 1.00 d
C8 C 0.6096(2) 0.2719(1) 0.3523(1) 0.0208(5) Uani 1.00 d
C9 C 0.5685(3) 0.3348(2) 0.4271(1) 0.0290(6) Uani 1.00 d
C10 C 0.4808(3) 0.4229(2) 0.4138(1) 0.0333(6) Uani 1.00 d
C11 C 0.4328(2) 0.4494(2) 0.3238(2) 0.0289(6) Uani 1.00 d
C12 C 0.4732(2) 0.3872(1) 0.2475(1) 0.0267(6) Uani 1.00 d
C13 C 0.5606(2) 0.2995(1) 0.2615(1) 0.0238(5) Uani 1.00 d
C14 C 1.2276(2) 0.1768(2) 0.1903(1) 0.0227(5) Uani 1.00 d
C15 C 1.0988(2) 0.1583(1) 0.1233(1) 0.0206(5) Uani 1.00 d
C16 C 1.0109(2) 0.2399(1) 0.0895(1) 0.0238(5) Uani 1.00 d
C17 C 0.8856(3) 0.2205(2) 0.0346(1) 0.0296(6) Uani 1.00 d
C18 C 0.8466(3) 0.1203(2) 0.0112(1) 0.0351(7) Uani 1.00 d
C19 C 0.9351(3) 0.0385(2) 0.0421(1) 0.0380(7) Uani 1.00 d
C20 C 1.0597(3) 0.0572(1) 0.0972(1) 0.0281(6) Uani 1.00 d
H1 H 1.2648 0.1921 0.3334 0.0249 Uiso 1.00 calc
H3 H 0.8220 0.1719 0.2437 0.0214 Uiso 1.00 calc
H4 H 0.8845 0.3392 0.3298 0.0263 Uiso 1.00 calc
H5 H 1.1335 0.3464 0.3163 0.0262 Uiso 1.00 calc
H6a H 1.2270 0.0068 0.4121 0.0371 Uiso 1.00 calc
H6b H 1.1318 -0.0598 0.3429 0.0371 Uiso 1.00 calc
H6c H 1.2723 -0.0012 0.3060 0.0371 Uiso 1.00 calc
H7a H 0.6502 0.1170 0.3529 0.0263 Uiso 1.00 calc
H7b H 0.7340 0.1748 0.4337 0.0263 Uiso 1.00 calc
H9 H 0.6011 0.3175 0.4894 0.0349 Uiso 1.00 calc
H10 H 0.4539 0.4649 0.4667 0.0400 Uiso 1.00 calc
H11 H 0.3728 0.5096 0.3142 0.0348 Uiso 1.00 calc
H12 H 0.4409 0.4049 0.1853 0.0320 Uiso 1.00 calc
H13 H 0.5874 0.2574 0.2087 0.0287 Uiso 1.00 calc
H14a H 1.2763 0.2396 0.1727 0.0273 Uiso 1.00 calc
H14b H 1.2961 0.1206 0.1849 0.0273 Uiso 1.00 calc
H16 H 1.0374 0.3095 0.1045 0.0287 Uiso 1.00 calc
H17 H 0.8257 0.2768 0.0129 0.0357 Uiso 1.00 calc
H18 H 0.7596 0.1072 -0.0260 0.0423 Uiso 1.00 calc
H19 H 0.9096 -0.0308 0.0251 0.0458 Uiso 1.00 calc
H20 H 1.1197 0.0005 0.1178 0.0337 Uiso 1.00 calc

loop_
_atom_site_aniso_label
_atom_site_aniso_U_11
_atom_site_aniso_U_22
_atom_site_aniso_U_33
_atom_site_aniso_U_12
_atom_site_aniso_U_13
_atom_site_aniso_U_23
O1 0.0289(8) 0.0176(7) 0.0327(8) -0.0042(7) 0.0047(8) 0.0014(7)
N1 0.0193(9) 0.0174(9) 0.0229(10) 0.0004(7) -0.0015(8) 0.0024(7)
C1 0.015(1) 0.024(1) 0.023(1) -0.0042(9) -0.0026(8) 0.0015(9)
C2 0.024(1) 0.018(1) 0.016(1) 0.0004(9) 0.0027(9) -0.0022(8)
C3 0.0172(10) 0.017(1) 0.019(1) -0.0024(9) 0.0019(8) 0.0007(9)
C4 0.024(1) 0.0152(10) 0.026(1) -0.0007(8) 0.0037(10) -0.0035(9)
C5 0.026(1) 0.0176(10) 0.022(1) -0.0035(9) -0.0008(10) -0.0016(9)
C6 0.026(1) 0.028(1) 0.038(1) 0.006(1) -0.003(1) 0.004(1)
C7 0.020(1) 0.024(1) 0.022(1) -0.0018(10) 0.0019(9) 0.0022(9)
C8 0.0146(10) 0.024(1) 0.024(1) -0.0029(9) 0.0028(9) 0.0029(9)
C9 0.030(1) 0.036(1) 0.021(1) 0.007(1) 0.0029(10) 0.0019(9)
C10 0.033(1) 0.036(1) 0.031(1) 0.010(1) 0.007(1) -0.0026(10)
C11 0.019(1) 0.026(1) 0.042(1) 0.0017(9) 0.002(1) 0.0057(10)
C12 0.023(1) 0.030(1) 0.027(1) -0.005(1) -0.005(1) 0.0060(10)
C13 0.021(1) 0.025(1) 0.025(1) -0.0052(9) -0.0010(9) -0.0010(9)
C14 0.019(1) 0.024(1) 0.025(1) -0.0006(10) 0.0014(9) -0.0008(10)
C15 0.020(1) 0.024(1) 0.0178(10) -0.0045(9) 0.0040(9) -0.0005(8)
C16 0.028(1) 0.024(1) 0.0199(10) -0.0033(10) 0.000(1) 0.0006(8)
C17 0.030(1) 0.038(1) 0.020(1) -0.001(1) -0.004(1) 0.0038(10)
C18 0.034(1) 0.052(2) 0.020(1) -0.017(1) -0.006(1) 0.005(1)
C19 0.063(2) 0.030(1) 0.021(1) -0.023(1) -0.003(1) -0.0014(10)
C20 0.041(1) 0.022(1) 0.021(1) -0.003(1) 0.000(1) 0.0011(9)

loop_
_atom_type_symbol
_atom_type_description
_atom_type_scat_dispersion_real
_atom_type_scat_dispersion_imag
_atom_type_scat_source
C C 0.003 0.002
;International Tables for Crystallography
(1992, Vol. C, Tables 4.2.6.8 and 6.1.1.1)
;
H H 0.000 0.000
;International Tables for Crystallography
(1992, Vol. C, Table 6.1.1.2)
;
N N 0.006 0.003
;International Tables for Crystallography
(1992, Vol. C, Tables 4.2.6.8 and 6.1.1.1)
;
O O 0.011 0.006
;International Tables for Crystallography
(1992, Vol. C, Tables 4.2.6.8 and 6.1.1.1)
;

loop_
_geom_angle_atom_site_label_1
_geom_angle_atom_site_label_2
_geom_angle_atom_site_label_3
_geom_angle
_geom_angle_publ_flag
C1 N1 C2 125.2(2) yes
C1 N1 C6 116.2(2) yes
C2 N1 C6 118.3(2) yes
N1 C1 C5 111.2(2) yes
N1 C1 C14 111.7(2) yes
N1 C1 H1 107.5 no
C5 C1 C14 111.1(2) yes
C5 C1 H1 107.5 no
C14 C1 H1 107.5 no
O1 C2 N1 122.0(2) yes
O1 C2 C3 120.4(2) yes
N1 C2 C3 117.5(2) yes
C2 C3 C4 112.7(2) yes
C2 C3 C7 110.7(2) yes
C2 C3 H3 107.0 no
C4 C3 C7 112.2(2) yes
C4 C3 H3 107.0 no
C7 C3 H3 107.0 no
C3 C4 C5 122.6(2) yes
C3 C4 H4 118.7 no
C5 C4 H4 118.7 no
C1 C5 C4 121.7(2) yes
C1 C5 H5 119.2 no
C4 C5 H5 119.1 no
N1 C6 H6a 109.5 no
N1 C6 H6b 109.4 no
N1 C6 H6c 109.4 no
H6a C6 H6b 109.5 no
H6a C6 H6c 109.5 no
H6b C6 H6c 109.5 no
C3 C7 C8 113.3(2) yes
C3 C7 H7a 108.5 no
C3 C7 H7b 108.5 no
C8 C7 H7a 108.5 no
C8 C7 H7b 108.5 no
H7a C7 H7b 109.5 no
C7 C8 C9 120.7(2) yes
C7 C8 C13 121.5(2) yes
C9 C8 C13 117.9(2) yes
C8 C9 C10 121.7(2) yes
C8 C9 H9 119.1 no
C10 C9 H9 119.2 no
C9 C10 C11 120.0(2) yes
C9 C10 H10 120.0 no
C11 C10 H10 120.0 no
C10 C11 C12 119.2(2) yes
C10 C11 H11 120.4 no
C12 C11 H11 120.4 no
C11 C12 C13 120.4(2) yes
C11 C12 H12 119.8 no
C13 C12 H12 119.8 no
C8 C13 C12 120.8(2) yes
C8 C13 H13 119.6 no
C12 C13 H13 119.6 no
C1 C14 C15 112.9(2) yes
C1 C14 H14a 108.6 no
C1 C14 H14b 108.6 no
C15 C14 H14a 108.6 no
C15 C14 H14b 108.6 no
H14a C14 H14b 109.4 no
C14 C15 C16 121.6(2) yes
C14 C15 C20 120.2(2) yes
C16 C15 C20 118.2(2) yes
C15 C16 C17 120.6(2) yes
C15 C16 H16 119.7 no
C17 C16 H16 119.7 no
C16 C17 C18 120.5(2) yes
C16 C17 H17 119.7 no
C18 C17 H17 119.7 no
C17 C18 C19 119.5(2) yes
C17 C18 H18 120.3 no
C19 C18 H18 120.2 no
C18 C19 C20 120.2(2) yes
C18 C19 H19 119.9 no
C20 C19 H19 119.9 no
C15 C20 C19 120.9(2) yes
C15 C20 H20 119.6 no
C19 C20 H20 119.5 no

loop_
_geom_bond_atom_site_label_1
_geom_bond_atom_site_label_2
_geom_bond_distance
_geom_bond_publ_flag
O1 C2 1.234(2) yes
N1 C1 1.464(2) yes
N1 C2 1.350(2) yes
N1 C6 1.468(3) yes
C1 C5 1.491(3) yes
C1 C14 1.556(3) yes
C1 H1 0.950 no
C2 C3 1.522(3) yes
C3 C4 1.502(3) yes
C3 C7 1.546(3) yes
C3 H3 0.950 no
C4 C5 1.311(3) yes
C4 H4 0.951 no
C5 H5 0.950 no
C6 H6a 0.950 no
C6 H6b 0.950 no
C6 H6c 0.950 no
C7 C8 1.514(3) yes
C7 H7a 0.950 no
C7 H7b 0.950 no
C8 C9 1.379(3) yes
C8 C13 1.397(3) yes
C9 C10 1.390(3) yes
C9 H9 0.951 no
C10 C11 1.381(3) yes
C10 H10 0.951 no
C11 C12 1.388(3) yes
C11 H11 0.950 no
C12 C13 1.386(3) yes
C12 H12 0.951 no
C13 H13 0.950 no
C14 C15 1.505(3) yes
C14 H14a 0.950 no
C14 H14b 0.950 no
C15 C16 1.394(3) yes
C15 C20 1.397(3) yes
C16 C17 1.382(3) yes
C16 H16 0.950 no
C17 C18 1.376(3) yes
C17 H17 0.951 no
C18 C19 1.386(3) yes
C18 H18 0.951 no
C19 C20 1.376(3) yes
C19 H19 0.950 no
C20 H20 0.950 no

loop_
_geom_contact_atom_site_label_1
_geom_contact_atom_site_label_2
_geom_contact_distance
_geom_contact_site_symmetry_2
O1 C18 3.419(3) 2_655
O1 C16 3.553(2) 4_745
O1 C10 3.554(2) 3_556
N1 C9 3.594(3) 3_556
C12 C14 3.575(3) 1_455
C13 C14 3.508(3) 1_455

loop_
_cod_related_entry_id
_cod_related_entry_database
_cod_related_entry_code
1 ChemSpider 9555678
